data_9000743
loop_
_publ_author_name
'Bohlen, S. R.'
'Peacor, D. R.'
'Essene, E. J.'

_publ_section_title
;
 Crystal chemistry of a metamorphic biotite and its significance in water
 barometry
 from Au Sable Forks, New York
;
_journal_name_full 'American Mineralogist'
_journal_page_first 55
_journal_page_last 62
_journal_volume 65
_journal_year 1980
_chemical_formula_sum 'Al1.208 Fe1.392 K Mg1.161 O12 Si2.792 Ti0.276'
_chemical_name_mineral Biotite
_space_group_IT_number 15
_symmetry_space_group_name_Hall '-C 2yc'
_symmetry_space_group_name_H-M 'C 1 2/c 1'
_cell_angle_alpha 90
_cell_angle_beta 94.978
_cell_angle_gamma 90
_cell_length_a 5.357
_cell_length_b 9.245
_cell_length_c 20.234
_cell_formula_units_Z 4
_cell_volume 998.318
_exptl_crystal_density_diffrn 3.069
_cod_original_formula_sum 'K Fe1.392 Mg1.161 Ti.276 (Si2.792 Al1.208) O12'
_cod_database_code 9000743

loop_
_symmetry_equiv_pos_as_xyz
x,y,z
1/2+x,1/2+y,z
x,-y,1/2+z
1/2+x,1/2-y,1/2+z
-x,y,1/2-z
1/2-x,1/2+y,1/2-z
-x,-y,-z
1/2-x,1/2-y,-z

loop_
_atom_site_aniso_label
_atom_site_aniso_U_11
_atom_site_aniso_U_22
_atom_site_aniso_U_33
_atom_site_aniso_U_12
_atom_site_aniso_U_13
_atom_site_aniso_U_23
K 0.03347 0.03074 0.03294 0.00000 0.00381 0.00000
Fe1 0.01039 0.00823 0.01235 -0.00175 0.00327 -0.00094
Mg1 0.01039 0.00823 0.01235 -0.00175 0.00327 -0.00094
Ti1 0.01039 0.00823 0.01235 -0.00175 0.00327 -0.00094
Fe2 0.01327 0.00953 0.01235 -0.00100 0.00272 0.00000
Mg2 0.01327 0.00953 0.01235 -0.00100 0.00272 0.00000
Ti2 0.01327 0.00953 0.01235 -0.00100 0.00272 0.00000
Si1 0.00952 0.00823 0.00618 -0.00050 0.00272 0.00094
Al1 0.00952 0.00823 0.00618 -0.00050 0.00272 0.00094
Si2 0.01024 0.00866 0.01029 -0.00025 0.00272 0.00000
Al2 0.01024 0.00866 0.01029 -0.00025 0.00272 0.00000
O1 0.01919 0.03247 0.01235 -0.01025 0.00272 0.00283
O2 0.02121 0.02771 0.01441 0.00750 0.00000 -0.00189
O3 0.03420 0.01299 0.01441 0.00300 0.00763 0.00094
O4 0.01154 0.00476 0.01647 -0.00500 0.00218 0.00189
O5 0.01630 0.00693 0.00823 -0.00150 0.00272 0.00283
O6 0.01962 0.00087 0.03911 0.00050 0.00654 0.00378

loop_
_atom_site_label
_atom_site_fract_x
_atom_site_fract_y
_atom_site_fract_z
_atom_site_occupancy
K 0.00000 0.08440 0.25000 1.00000
Fe1 0.75000 0.25000 0.00000 0.46400
Mg1 0.75000 0.25000 0.00000 0.38700
Ti1 0.75000 0.25000 0.00000 0.09200
Fe2 0.24800 0.08260 0.00000 0.46400
Mg2 0.24800 0.08260 0.00000 0.38700
Ti2 0.24800 0.08620 0.00000 0.09200
Si1 0.46250 0.25080 0.13730 0.69800
Al1 0.46250 0.25080 0.13730 0.30200
Si2 0.96300 0.41750 0.13750 0.69800
Al2 0.96300 0.41750 0.13750 0.30200
O1 0.73410 0.32010 0.16560 1.00000
O2 0.23680 0.34760 0.16590 1.00000
O3 0.44590 0.08360 0.16600 1.00000
O4 0.43230 0.23950 0.05440 1.00000
O5 0.93610 0.40730 0.05450 1.00000
O6 0.93670 0.07090 0.05370 1.00000

_cod_duplicate_entry 1524087
